data_2020717
loop_
_publ_author_name
'Hamzehee, Farahnaz'
'Pourayoubi, Mehrdad'
'Ne\<cas, Marek'
'Choquesillo-Lazarte, Duane'

_publ_section_title
;
 Extensive analysis of N---H&#x00B7;&#x00B7;&#x00B7;O hydrogen bonding in
 four classes of phosphorus compounds: a combined experimental and
 database study
;
_journal_issue 3
_journal_name_full 'Acta Crystallographica Section C'
_journal_page_first
;
;
_journal_paper_doi 10.1107/S2053229617001516
_journal_volume 73
_journal_year 2017
_chemical_formula_iupac 'C8 H12 N1 +, C14 H15 N1 O2 P -'
_chemical_formula_moiety 'C8 H12 N1 +, C14 H15 N1 O2 P -'
_chemical_formula_sum 'C22 H27 N2 O2 P'
_chemical_formula_weight 382.43
_chemical_melting_point 436
_chemical_name_systematic
;
(<i>S</i>)-1-Phenylethylammonium
<i>N</i>-[(<i>S</i>)-1-phenylethyl]phenylphosphonamidate
;
_space_group_IT_number 19
_symmetry_cell_setting orthorhombic
_symmetry_space_group_name_Hall 'P 2ac 2ab'
_symmetry_space_group_name_H-M 'P 21 21 21'
_atom_sites_solution_hydrogens geom
_atom_sites_solution_primary direct
_atom_sites_solution_secondary difmap
_audit_creation_method SHELXL-97
_cell_angle_alpha 90.00
_cell_angle_beta 90.00
_cell_angle_gamma 90.00
_cell_formula_units_Z 4
_cell_length_a 5.36290(10)
_cell_length_b 13.7260(3)
_cell_length_c 27.8653(6)
_cell_measurement_reflns_used 7210
_cell_measurement_temperature 120(2)
_cell_measurement_theta_max 29.5310
_cell_measurement_theta_min 2.0610
_cell_volume 2051.20(7)
_computing_cell_refinement
;
CrysAlis PRO (Rigaku OD, 2015)
;
_computing_data_collection
;
<i>CrystalClear-SM Expert</i> (Rigaku, 2011)
;
_computing_data_reduction
;
CrysAlis PRO (Rigaku OD, 2015)
;
_computing_molecular_graphics
;
Mercury (Macrae <i>et al</i>., 2008)
;
_computing_publication_material
;
enCIFer (Allen <i>et al</i>., 2004
;
_computing_structure_refinement
;
SHELXL97 (Sheldrick, 2008)
;
_computing_structure_solution
;
SHELXS97 (Sheldrick, 2008)
;
_diffrn_ambient_temperature 120(2)
_diffrn_detector_area_resol_mean 28.5714
_diffrn_measured_fraction_theta_full 0.998
_diffrn_measured_fraction_theta_max 0.998
_diffrn_measurement_device
;
AFC11 (Right): Eulerian 3 circle
;
_diffrn_measurement_device_type
;
Rigaku Saturn724+ (2x2 bin mode)
;
_diffrn_measurement_method 'profile data from \w-scans'
_diffrn_radiation_monochromator Multilayer
_diffrn_radiation_type MoK\a
_diffrn_radiation_wavelength 0.71073
_diffrn_reflns_av_R_equivalents 0.0312
_diffrn_reflns_av_sigmaI/netI 0.0286
_diffrn_reflns_limit_h_max 6
_diffrn_reflns_limit_h_min -6
_diffrn_reflns_limit_k_max 16
_diffrn_reflns_limit_k_min -16
_diffrn_reflns_limit_l_max 33
_diffrn_reflns_limit_l_min -33
_diffrn_reflns_number 11806
_diffrn_reflns_theta_full 25.35
_diffrn_reflns_theta_max 25.35
_diffrn_reflns_theta_min 2.92
_diffrn_standards_number 0
_exptl_absorpt_coefficient_mu 0.153
_exptl_absorpt_correction_T_max 1.00000
_exptl_absorpt_correction_T_min 0.75206
_exptl_absorpt_correction_type multi-scan
_exptl_absorpt_process_details
;
(CrysAlis PRO; Rigaku OD, 2015)
;
_exptl_crystal_colour colourless
_exptl_crystal_density_diffrn 1.238
_exptl_crystal_density_method 'not measured'
_exptl_crystal_description needle
_exptl_crystal_F_000 816
_exptl_crystal_size_max 0.20
_exptl_crystal_size_mid 0.10
_exptl_crystal_size_min 0.05
_refine_diff_density_max 0.278
_refine_diff_density_min -0.226
_refine_ls_abs_structure_details
;
Flack (1983), 1551 Friedel pairs
;
_refine_ls_abs_structure_Flack 0.06(8)
_refine_ls_extinction_method none
_refine_ls_goodness_of_fit_ref 1.045
_refine_ls_hydrogen_treatment mixed
_refine_ls_matrix_type full
_refine_ls_number_parameters 249
_refine_ls_number_reflns 3764
_refine_ls_number_restraints 1
_refine_ls_restrained_S_all 1.045
_refine_ls_R_factor_all 0.0336
_refine_ls_R_factor_gt 0.0305
_refine_ls_shift/su_max 0.001
_refine_ls_shift/su_mean 0.000
_refine_ls_structure_factor_coef Fsqd
_refine_ls_weighting_details 'calc w=1/[\s^2^(Fo^2^)+(0.0396P)^2^+0.4266P] where P=(Fo^2^+2Fc^2^)/3'
_refine_ls_weighting_scheme calc
_refine_ls_wR_factor_gt 0.0743
_refine_ls_wR_factor_ref 0.0764
_reflns_number_gt 3557
_reflns_number_total 3764
_reflns_threshold_expression >2sigma(I)
_cod_data_source_file ky3108sup1.cif
_cod_data_source_block III
_cod_database_code 2020717

loop_
_symmetry_equiv_pos_as_xyz
'x, y, z'
'-x+1/2, -y, z+1/2'
'-x, y+1/2, -z+1/2'
'x+1/2, -y+1/2, -z'

loop_
_atom_site_type_symbol
_atom_site_label
_atom_site_fract_x
_atom_site_fract_y
_atom_site_fract_z
_atom_site_U_iso_or_equiv
_atom_site_adp_type
_atom_site_calc_flag
_atom_site_refinement_flags
_atom_site_occupancy
_atom_site_symmetry_multiplicity
P P1 0.53649(8) 0.70582(3) 0.102705(14) 0.01661(11) Uani d . 1 1
O O1 0.4176(2) 0.70034(8) 0.05362(4) 0.0203(3) Uani d . 1 1
O O2 0.7760(2) 0.76070(8) 0.10844(4) 0.0231(3) Uani d . 1 1
N N1 0.3244(3) 0.75517(11) 0.13835(5) 0.0176(3) Uani d D 1 1
H H1N 0.169(2) 0.7447(14) 0.1329(7) 0.021 Uiso d D 1 1
N N2 0.0745(3) 0.84111(9) 0.03747(5) 0.0172(3) Uani d . 1 1
H H2A -0.0506 0.8368 0.0594 0.021 Uiso calc R 1 1
H H2B 0.1809 0.7901 0.0413 0.021 Uiso calc R 1 1
H H2C 0.0089 0.8396 0.0074 0.021 Uiso calc R 1 1
C C1 0.5869(3) 0.58138(12) 0.12223(6) 0.0216(4) Uani d . 1 1
C C2 0.4168(4) 0.50824(12) 0.10923(6) 0.0266(4) Uani d . 1 1
H H2D 0.2779 0.5240 0.0896 0.032 Uiso calc R 1 1
C C3 0.4497(4) 0.41288(13) 0.12488(7) 0.0328(4) Uani d . 1 1
H H3A 0.3332 0.3640 0.1160 0.039 Uiso calc R 1 1
C C4 0.6523(4) 0.38909(14) 0.15346(7) 0.0320(5) Uani d . 1 1
H H4A 0.6760 0.3238 0.1639 0.038 Uiso calc R 1 1
C C5 0.8196(4) 0.46083(14) 0.16670(7) 0.0319(5) Uani d . 1 1
H H5A 0.9582 0.4447 0.1864 0.038 Uiso calc R 1 1
C C6 0.7865(4) 0.55663(13) 0.15131(7) 0.0266(4) Uani d . 1 1
H H6A 0.9020 0.6054 0.1609 0.032 Uiso calc R 1 1
C C7 0.3941(4) 0.89561(14) 0.19150(7) 0.0349(5) Uani d . 1 1
H H7A 0.5263 0.9213 0.1708 0.052 Uiso calc R 1 1
H H7B 0.4274 0.9142 0.2248 0.052 Uiso calc R 1 1
H H7C 0.2331 0.9225 0.1814 0.052 Uiso calc R 1 1
C C8 0.3873(3) 0.78453(12) 0.18750(6) 0.0207(4) Uani d . 1 1
H H8A 0.5601 0.7606 0.1940 0.025 Uiso calc R 1 1
C C9 0.2165(3) 0.73636(12) 0.22426(6) 0.0189(4) Uani d . 1 1
C C10 0.2671(4) 0.64161(13) 0.23949(6) 0.0256(4) Uani d . 1 1
H H10A 0.4066 0.6078 0.2267 0.031 Uiso calc R 1 1
C C11 0.1164(4) 0.59637(14) 0.27301(7) 0.0311(5) Uani d . 1 1
H H11A 0.1535 0.5319 0.2832 0.037 Uiso calc R 1 1
C C12 -0.0881(4) 0.64447(14) 0.29186(7) 0.0299(4) Uani d . 1 1
H H12A -0.1909 0.6133 0.3150 0.036 Uiso calc R 1 1
C C13 -0.1419(4) 0.73817(14) 0.27678(7) 0.0279(4) Uani d . 1 1
H H13A -0.2823 0.7716 0.2895 0.034 Uiso calc R 1 1
C C14 0.0096(3) 0.78320(12) 0.24312(6) 0.0234(4) Uani d . 1 1
H H14A -0.0291 0.8474 0.2328 0.028 Uiso calc R 1 1
C C15 0.3990(3) 0.94562(13) 0.00361(6) 0.0239(4) Uani d . 1 1
H H15A 0.5082 0.8884 0.0026 0.036 Uiso calc R 1 1
H H15B 0.4997 1.0043 0.0087 0.036 Uiso calc R 1 1
H H15C 0.3087 0.9512 -0.0268 0.036 Uiso calc R 1 1
C C16 0.2133(3) 0.93465(12) 0.04454(6) 0.0188(4) Uani d . 1 1
H H16A 0.3110 0.9286 0.0750 0.023 Uiso calc R 1 1
C C17 0.0305(3) 1.01829(11) 0.05097(6) 0.0198(4) Uani d . 1 1
C C18 -0.1226(4) 1.01897(14) 0.09136(6) 0.0286(4) Uani d . 1 1
H H18A -0.1114 0.9673 0.1139 0.034 Uiso calc R 1 1
C C19 -0.2905(4) 1.09362(15) 0.09915(7) 0.0358(5) Uani d . 1 1
H H19A -0.3944 1.0928 0.1267 0.043 Uiso calc R 1 1
C C20 -0.3070(4) 1.16981(14) 0.06657(8) 0.0364(5) Uani d . 1 1
H H20A -0.4204 1.2218 0.0720 0.044 Uiso calc R 1 1
C C21 -0.1583(4) 1.16967(14) 0.02640(8) 0.0377(5) Uani d . 1 1
H H21A -0.1708 1.2214 0.0039 0.045 Uiso calc R 1 1
C C22 0.0107(4) 1.09435(13) 0.01841(7) 0.0294(4) Uani d . 1 1
H H22A 0.1127 1.0951 -0.0094 0.035 Uiso calc R 1 1

loop_
_atom_site_aniso_label
_atom_site_aniso_U_11
_atom_site_aniso_U_22
_atom_site_aniso_U_33
_atom_site_aniso_U_12
_atom_site_aniso_U_13
_atom_site_aniso_U_23
P1 0.0155(2) 0.01943(19) 0.0150(2) 0.00198(18) 0.00143(17) 0.00226(15)
O1 0.0222(6) 0.0244(6) 0.0145(5) 0.0052(6) 0.0002(5) 0.0005(5)
O2 0.0164(6) 0.0275(6) 0.0253(6) -0.0016(5) 0.0018(5) 0.0058(5)
N1 0.0130(7) 0.0249(7) 0.0148(7) -0.0001(6) -0.0011(5) -0.0020(6)
N2 0.0163(7) 0.0187(6) 0.0165(6) 0.0020(6) -0.0012(6) -0.0005(5)
C1 0.0231(10) 0.0260(9) 0.0159(8) 0.0072(8) 0.0024(7) 0.0015(7)
C2 0.0271(10) 0.0243(8) 0.0283(9) 0.0019(8) 0.0002(8) 0.0011(8)
C3 0.0337(11) 0.0260(9) 0.0386(11) -0.0027(9) 0.0031(10) -0.0013(8)
C4 0.0333(11) 0.0266(9) 0.0360(11) 0.0088(9) 0.0069(9) 0.0079(8)
C5 0.0298(11) 0.0304(10) 0.0355(11) 0.0044(9) -0.0019(9) 0.0090(8)
C6 0.0233(10) 0.0273(9) 0.0293(10) -0.0011(8) -0.0017(8) 0.0033(8)
C7 0.0476(13) 0.0284(9) 0.0287(10) -0.0149(10) 0.0104(10) -0.0051(8)
C8 0.0199(8) 0.0263(9) 0.0159(8) -0.0043(8) -0.0012(7) -0.0010(7)
C9 0.0189(9) 0.0248(9) 0.0131(7) -0.0046(7) -0.0020(7) -0.0019(6)
C10 0.0245(10) 0.0280(9) 0.0242(9) 0.0023(8) 0.0018(8) -0.0003(7)
C11 0.0370(12) 0.0273(9) 0.0289(10) 0.0013(9) -0.0004(9) 0.0077(8)
C12 0.0292(11) 0.0374(10) 0.0230(9) -0.0087(9) 0.0037(8) 0.0053(8)
C13 0.0208(9) 0.0373(10) 0.0257(9) -0.0008(8) 0.0052(8) -0.0059(8)
C14 0.0230(9) 0.0242(8) 0.0228(8) 0.0005(8) -0.0020(8) 0.0000(7)
C15 0.0179(9) 0.0257(9) 0.0282(9) -0.0034(8) 0.0025(8) -0.0001(7)
C16 0.0161(8) 0.0218(8) 0.0184(8) -0.0026(7) -0.0038(7) -0.0012(6)
C17 0.0186(9) 0.0189(8) 0.0220(8) -0.0012(8) -0.0041(7) -0.0027(6)
C18 0.0332(11) 0.0301(9) 0.0224(9) 0.0080(9) -0.0014(8) -0.0009(7)
C19 0.0382(12) 0.0411(11) 0.0282(10) 0.0139(10) 0.0013(10) -0.0074(9)
C20 0.0372(12) 0.0255(10) 0.0464(12) 0.0105(9) -0.0036(10) -0.0083(9)
C21 0.0358(12) 0.0213(9) 0.0559(14) 0.0029(9) 0.0015(11) 0.0108(9)
C22 0.0247(10) 0.0251(9) 0.0383(10) -0.0019(8) 0.0045(9) 0.0063(8)

loop_
_atom_type_symbol
_atom_type_description
_atom_type_scat_dispersion_real
_atom_type_scat_dispersion_imag
_atom_type_scat_source
C C 0.0033 0.0016 'International Tables Vol C Tables 4.2.6.8 and 6.1.1.4'
H H 0.0000 0.0000 'International Tables Vol C Tables 4.2.6.8 and 6.1.1.4'
N N 0.0061 0.0033 'International Tables Vol C Tables 4.2.6.8 and 6.1.1.4'
O O 0.0106 0.0060 'International Tables Vol C Tables 4.2.6.8 and 6.1.1.4'
P P 0.1023 0.0942 'International Tables Vol C Tables 4.2.6.8 and 6.1.1.4'

loop_
_geom_angle_atom_site_label_1
_geom_angle_atom_site_label_2
_geom_angle_atom_site_label_3
_geom_angle
_geom_angle_publ_flag
O2 P1 O1 118.92(7) y
O2 P1 N1 108.63(7) y
O1 P1 N1 105.88(7) y
O2 P1 C1 108.29(8) y
O1 P1 C1 106.72(7) y
N1 P1 C1 107.94(8) y
C8 N1 P1 120.99(12) y
C8 N1 H1N 115.6(13) ?
P1 N1 H1N 119.6(13) ?
C16 N2 H2A 109.5 ?
C16 N2 H2B 109.5 ?
H2A N2 H2B 109.5 ?
C16 N2 H2C 109.5 ?
H2A N2 H2C 109.5 ?
H2B N2 H2C 109.5 ?
C6 C1 C2 118.55(16) ?
C6 C1 P1 121.47(14) ?
C2 C1 P1 119.95(13) ?
C3 C2 C1 120.62(18) ?
C3 C2 H2D 119.7 ?
C1 C2 H2D 119.7 ?
C4 C3 C2 120.10(19) ?
C4 C3 H3A 120.0 ?
C2 C3 H3A 120.0 ?
C5 C4 C3 119.62(18) ?
C5 C4 H4A 120.2 ?
C3 C4 H4A 120.2 ?
C4 C5 C6 120.46(19) ?
C4 C5 H5A 119.8 ?
C6 C5 H5A 119.8 ?
C1 C6 C5 120.64(18) ?
C1 C6 H6A 119.7 ?
C5 C6 H6A 119.7 ?
C8 C7 H7A 109.5 ?
C8 C7 H7B 109.5 ?
H7A C7 H7B 109.5 ?
C8 C7 H7C 109.5 ?
H7A C7 H7C 109.5 ?
H7B C7 H7C 109.5 ?
N1 C8 C9 111.72(14) ?
N1 C8 C7 110.33(14) ?
C9 C8 C7 113.45(15) ?
N1 C8 H8A 107.0 ?
C9 C8 H8A 107.0 ?
C7 C8 H8A 107.0 ?
C14 C9 C10 118.23(16) ?
C14 C9 C8 122.30(15) ?
C10 C9 C8 119.47(16) ?
C11 C10 C9 120.71(18) ?
C11 C10 H10A 119.6 ?
C9 C10 H10A 119.6 ?
C10 C11 C12 120.36(17) ?
C10 C11 H11A 119.8 ?
C12 C11 H11A 119.8 ?
C11 C12 C13 119.58(18) ?
C11 C12 H12A 120.2 ?
C13 C12 H12A 120.2 ?
C12 C13 C14 119.84(18) ?
C12 C13 H13A 120.1 ?
C14 C13 H13A 120.1 ?
C9 C14 C13 121.26(16) ?
C9 C14 H14A 119.4 ?
C13 C14 H14A 119.4 ?
C16 C15 H15A 109.5 ?
C16 C15 H15B 109.5 ?
H15A C15 H15B 109.5 ?
C16 C15 H15C 109.5 ?
H15A C15 H15C 109.5 ?
H15B C15 H15C 109.5 ?
N2 C16 C17 110.04(14) y
N2 C16 C15 108.16(13) y
C17 C16 C15 115.83(14) ?
N2 C16 H16A 107.5 ?
C17 C16 H16A 107.5 ?
C15 C16 H16A 107.5 ?
C22 C17 C18 118.56(16) ?
C22 C17 C16 122.74(16) ?
C18 C17 C16 118.71(15) ?
C19 C18 C17 121.06(18) ?
C19 C18 H18A 119.5 ?
C17 C18 H18A 119.5 ?
C18 C19 C20 119.9(2) ?
C18 C19 H19A 120.1 ?
C20 C19 H19A 120.1 ?
C21 C20 C19 119.66(19) ?
C21 C20 H20A 120.2 ?
C19 C20 H20A 120.2 ?
C20 C21 C22 120.56(18) ?
C20 C21 H21A 119.7 ?
C22 C21 H21A 119.7 ?
C17 C22 C21 120.28(18) ?
C17 C22 H22A 119.9 ?
C21 C22 H22A 119.9 ?

loop_
_geom_bond_atom_site_label_1
_geom_bond_atom_site_label_2
_geom_bond_distance
_geom_bond_publ_flag
P1 O2 1.4979(13) y
P1 O1 1.5111(11) y
P1 N1 1.6551(14) y
P1 C1 1.8129(17) y
N1 C8 1.467(2) y
N1 H1N 0.861(9) ?
N2 C16 1.497(2) y
N2 H2A 0.9100 ?
N2 H2B 0.9100 ?
N2 H2C 0.9100 ?
C1 C6 1.385(3) ?
C1 C2 1.404(3) ?
C2 C3 1.391(3) ?
C2 H2D 0.9500 ?
C3 C4 1.386(3) ?
C3 H3A 0.9500 ?
C4 C5 1.382(3) ?
C4 H4A 0.9500 ?
C5 C6 1.394(3) ?
C5 H5A 0.9500 ?
C6 H6A 0.9500 ?
C7 C8 1.529(2) ?
C7 H7A 0.9800 ?
C7 H7B 0.9800 ?
C7 H7C 0.9800 ?
C8 C9 1.525(2) ?
C8 H8A 1.0000 ?
C9 C14 1.386(3) ?
C9 C10 1.395(2) ?
C10 C11 1.382(3) ?
C10 H10A 0.9500 ?
C11 C12 1.383(3) ?
C11 H11A 0.9500 ?
C12 C13 1.384(3) ?
C12 H12A 0.9500 ?
C13 C14 1.386(3) ?
C13 H13A 0.9500 ?
C14 H14A 0.9500 ?
C15 C16 1.522(2) ?
C15 H15A 0.9800 ?
C15 H15B 0.9800 ?
C15 H15C 0.9800 ?
C16 C17 1.520(2) ?
C16 H16A 1.0000 ?
C17 C22 1.387(2) ?
C17 C18 1.393(3) ?
C18 C19 1.381(3) ?
C18 H18A 0.9500 ?
C19 C20 1.388(3) ?
C19 H19A 0.9500 ?
C20 C21 1.374(3) ?
C20 H20A 0.9500 ?
C21 C22 1.393(3) ?
C21 H21A 0.9500 ?
C22 H22A 0.9500 ?

loop_
_geom_hbond_atom_site_label_D
_geom_hbond_atom_site_label_H
_geom_hbond_atom_site_label_A
_geom_hbond_site_symmetry_A
_geom_hbond_distance_DH
_geom_hbond_distance_HA
_geom_hbond_distance_DA
_geom_hbond_angle_DHA
N1 H1N O2 1_455 0.861(9) 2.224(11) 3.0576(19) 162.9(17)
N2 H2A O2 1_455 0.91 1.95 2.7733(18) 148.8
N2 H2B O1 . 0.91 1.80 2.7058(18) 172.1
N2 H2C O1 4_465 0.91 1.85 2.7340(17) 162.8

_cod_database_fobs_code 2020717
